data_2100076
loop_
_publ_author_name
'Richard E. Marsh'

_publ_section_title
;
 Space group <i>P</i>1: an update
;
_journal_issue 3
_journal_name_full 'Acta Crystallographica Section B'
_journal_page_first 359
_journal_page_last 359
_journal_paper_doi 10.1107/S0108768105009651
_journal_volume 61
_journal_year 2005
_chemical_formula_moiety 'C7 H9 N2 O, C6 H5 O4 S'
_chemical_formula_sum 'C13 H14 N2 O5 S'
_space_group_crystal_system monoclinic
_space_group_IT_number 9
_space_group_name_Hall 'C -2yc'
_space_group_name_H-M_alt 'C 1 c 1'
_audit_creation_method CRYM
_cell_angle_alpha 90
_cell_angle_beta 104.35
_cell_angle_gamma 90
_cell_formula_units_Z 4
_cell_length_a 8.0160
_cell_length_b 14.2580
_cell_length_c 12.6000
_cell_volume 1395.150
_cod_data_source_file bk0148.cif
_cod_data_source_block QUJDAA
_cod_depositor_comments
;
 Updating space group information and adding the symmetry operation list.

 Antanas Vaitkus,
 2018-06-15

 Marking attached hydrogen atoms.

 Antanas Vaitkus,
 2017-08-02

  Added moiety chemical formula and Z value from Marsh (2005) paper.
  The summary chemical formula is calculated from moiety formula using
  AdHocParser
  (svn://www.crystallography.net/cod-tools/trunk/Formulae/AdHocParser.yp,
  revision 1441.)

  Andrius Merkys
  2013-11-11
;
_cod_original_sg_symbol_H-M 'C c'
_cod_original_formula_sum 'not given'
_cod_database_code 2100076

loop_
_space_group_symop_id
_space_group_symop_operation_xyz
1 x,y,z
2 x,-y,z+1/2
3 x+1/2,y+1/2,z
4 x+1/2,-y+1/2,z+1/2

loop_
_atom_site_label
_atom_site_fract_x
_atom_site_fract_y
_atom_site_fract_z
_atom_site_type_symbol
_atom_site_attached_hydrogens
S1 0.00222 0.25308 0.00005 S 0
O1 0.14100 0.32075 0.01515 O 0
O2 -0.12403 0.27893 0.06165 O 0
O3 -0.07527 0.23358 -0.11575 O 0
C1 0.09687 0.14662 0.05900 C 0
C2 0.13162 0.13557 0.17260 C 1
C3 0.20625 0.05510 0.21925 C 1
C4 0.14157 0.07813 -0.00615 C 1
C5 0.22095 -0.00340 0.04300 C 1
C6 0.25560 -0.01595 0.15350 C 0
O4 0.33425 -0.09540 0.20270 O 1
C13 0.45583 0.25907 -0.08980 C 3
N1 0.52925 0.18895 -0.00140 N 0
C14 0.52678 0.20628 0.10405 C 1
C15 0.59898 0.14507 0.18485 C 1
C16 0.60355 0.11110 -0.02955 C 1
C17 0.67695 0.04765 0.04825 C 1
C18 0.67633 0.06427 0.15735 C 0
C19 0.76560 -0.00115 0.25300 C 0
O9 0.81152 0.03128 0.34445 O 0
N2 0.78245 -0.09130 0.22540 N 2
